data_7039837
loop_
_publ_author_name
'Yang, Wenxue'
'Zhao, Ke-Qing'
'Prior, Timothy J.'
'Hughes, David L.'
'Arbaoui, Abdessamad'
'Elsegood, Mark R. J.'
'Redshaw, Carl'

_publ_section_title
;
 Structural studies of Schiff-base [2 + 2] macrocycles derived from
 2,2'-oxydianiline and the ROP capability of their organoaluminium
 complexes.
;
_journal_issue 30
_journal_name_full 'Dalton transactions (Cambridge, England : 2003)'
_journal_page_first 11990
_journal_page_last 12005
_journal_paper_doi 10.1039/c6dt01997h
_journal_volume 45
_journal_year 2016
_chemical_formula_moiety 'C48 H44 N4 O4, 2(C7 H8)'
_chemical_formula_structural 'L2H2, 2(toluene) '
_chemical_formula_sum 'C62 H60 N4 O4'
_chemical_formula_weight 925.14
_space_group_crystal_system monoclinic
_space_group_IT_number 14
_space_group_name_Hall '-P 2yn'
_space_group_name_H-M_alt 'P 1 21/n 1'
_symmetry_space_group_name_Hall '-P 2yn'
_symmetry_space_group_name_H-M 'P 1 21/n 1'
_atom_sites_solution_hydrogens mixed
_atom_sites_solution_primary direct
_atom_sites_solution_secondary difmap
_audit_creation_method SHELXL-2014/7
_audit_update_record
;
2015-12-15 deposited with the CCDC.
2016-06-20 downloaded from the CCDC.
;
_cell_angle_alpha 90
_cell_angle_beta 105.428(4)
_cell_angle_gamma 90
_cell_formula_units_Z 4
_cell_length_a 13.8127(5)
_cell_length_b 16.8060(6)
_cell_length_c 22.5196(9)
_cell_measurement_reflns_used 5482
_cell_measurement_temperature 130.01(10)
_cell_measurement_theta_max 26.3010
_cell_measurement_theta_min 3.7090
_cell_volume 5039.2(3)
_computing_cell_refinement
;
CrysAlisPro, Agilent Technologies, Version 1.171.37.35 
;
_computing_data_collection
;
CrysAlisPro, Agilent Technologies, Version 1.171.37.35 
;
_computing_data_reduction
;
CrysAlisPro, Agilent Technologies, Version 1.171.37.35 
;
_computing_molecular_graphics 'ORTEP (Johnson, 1976 and Farrugia, 2012)'
_computing_publication_material 'SHELXL-2014/7 (Sheldrick, 2015) and WINGX (Farrugia, 2012)'
_computing_structure_refinement 'SHELXL-2014/7 (Sheldrick, 2015)'
_computing_structure_solution 'SHELXS-97 (Sheldrick, 2008)'
_diffrn_ambient_environment N~2~
_diffrn_ambient_temperature 130.01(10)
_diffrn_detector 'CCD plate'
_diffrn_detector_area_resol_mean 15.9595
_diffrn_detector_type EosS2
_diffrn_measured_fraction_theta_full 0.971
_diffrn_measured_fraction_theta_max 0.997
_diffrn_measurement_device 'four-circle diffractometer'
_diffrn_measurement_device_type 'New Gemini, Dual, Cu at zero, EosS2'
_diffrn_radiation_monochromator graphite
_diffrn_radiation_probe x-ray
_diffrn_radiation_type 'Mo K\a'
_diffrn_radiation_wavelength 0.71073
_diffrn_reflns_av_R_equivalents 0.0549
_diffrn_reflns_av_unetI/netI 0.0648
_diffrn_reflns_Laue_measured_fraction_full 0.971
_diffrn_reflns_Laue_measured_fraction_max 0.997
_diffrn_reflns_limit_h_max 10
_diffrn_reflns_limit_h_min -16
_diffrn_reflns_limit_k_max 19
_diffrn_reflns_limit_k_min -19
_diffrn_reflns_limit_l_max 26
_diffrn_reflns_limit_l_min -25
_diffrn_reflns_number 27782
_diffrn_reflns_point_group_measured_fraction_full 0.971
_diffrn_reflns_point_group_measured_fraction_max 0.997
_diffrn_reflns_theta_full 25.242
_diffrn_reflns_theta_max 24.999
_diffrn_reflns_theta_min 3.362
_diffrn_source 'Enhance (Mo) X-ray Source'
_exptl_absorpt_coefficient_mu 0.076
_exptl_absorpt_correction_T_max 1.00000
_exptl_absorpt_correction_T_min 0.70863
_exptl_absorpt_correction_type multi-scan
_exptl_absorpt_process_details
;
CrysAlisPro, Agilent Technologies,
Version 1.171.37.35 (release 13-08-2014 CrysAlis171 .NET)
(compiled Aug 13 2014,18:06:01)
Empirical absorption correction using spherical harmonics,
 implemented in SCALE3 ABSPACK scaling algorithm.
;
_exptl_crystal_colour orange
_exptl_crystal_density_diffrn 1.219
_exptl_crystal_description block
_exptl_crystal_F_000 1968
_exptl_crystal_size_max 0.5
_exptl_crystal_size_mid 0.4
_exptl_crystal_size_min 0.3
_refine_diff_density_max 0.682
_refine_diff_density_min -0.358
_refine_diff_density_rms 0.049
_refine_ls_extinction_method none
_refine_ls_goodness_of_fit_ref 1.048
_refine_ls_hydrogen_treatment mixed
_refine_ls_matrix_type full
_refine_ls_number_parameters 654
_refine_ls_number_reflns 8856
_refine_ls_number_restraints 0
_refine_ls_restrained_S_all 1.048
_refine_ls_R_factor_all 0.0930
_refine_ls_R_factor_gt 0.0592
_refine_ls_shift/su_max 0.000
_refine_ls_shift/su_mean 0.000
_refine_ls_structure_factor_coef Fsqd
_refine_ls_weighting_details 'w=1/[\s^2^(Fo^2^)+(0.0677P)^2^+0.8423P] where P=(Fo^2^+2Fc^2^)/3'
_refine_ls_weighting_scheme calc
_refine_ls_wR_factor_gt 0.1394
_refine_ls_wR_factor_ref 0.1545
_reflns_Friedel_coverage 0.000
_reflns_number_gt 6118
_reflns_number_total 8856
_reflns_threshold_expression 'I > 2\s(I)'
_cod_data_source_file c6dt01997h2.cif
_cod_data_source_block yxqb
_cod_depositor_comments 'Adding full bibliography for 7039831--7039842.cif.'
_cod_database_code 7039837
_shelx_shelxl_version_number 2014/7
_shelx_space_group_comment
;
The symmetry employed for this shelxl refinement is uniquely defined
by the following loop, which should always be used as a source of
symmetry information in preference to the above space-group names.
They are only intended as comments.
;
_shelxl_version_number 2013-4

loop_
_space_group_symop_operation_xyz
'x, y, z'
'-x+1/2, y+1/2, -z+1/2'
'-x, -y, -z'
'x-1/2, -y-1/2, z-1/2'

loop_
_atom_site_label
_atom_site_type_symbol
_atom_site_fract_x
_atom_site_fract_y
_atom_site_fract_z
_atom_site_U_iso_or_equiv
_atom_site_adp_type
_atom_site_occupancy
_atom_site_site_symmetry_order
_atom_site_calc_flag
_atom_site_refinement_flags_posn
_atom_site_refinement_flags_adp
_atom_site_refinement_flags_occupancy
_atom_site_disorder_assembly
_atom_site_disorder_group
O1 O 0.57883(12) 0.48085(9) 0.77508(8) 0.0274(4) Uani 1 1 d . . . . .
C1 C 0.53314(16) 0.41381(13) 0.74831(10) 0.0225(5) Uani 1 1 d . . . . .
C2 C 0.44255(16) 0.42047(13) 0.70233(10) 0.0207(5) Uani 1 1 d . . . . .
C3 C 0.39514(16) 0.35141(13) 0.67458(10) 0.0225(5) Uani 1 1 d . . . . .
H3 H 0.3340 0.3563 0.6450 0.027 Uiso 1 1 calc R U . . .
C4 C 0.43498(16) 0.27531(13) 0.68910(10) 0.0223(5) Uani 1 1 d . . . . .
C5 C 0.52573(17) 0.27122(14) 0.73423(10) 0.0243(5) Uani 1 1 d . . . . .
H5 H 0.5550 0.2215 0.7447 0.029 Uiso 1 1 calc R U . . .
C6 C 0.57501(16) 0.33801(13) 0.76450(10) 0.0221(5) Uani 1 1 d . . . . .
C7 C 0.40207(16) 0.49969(14) 0.68226(10) 0.0237(5) Uani 1 1 d . . . . .
H7 H 0.4331 0.5440 0.7039 0.028 Uiso 1 1 calc R U . . .
N2 N 0.32598(13) 0.51011(11) 0.63632(8) 0.0225(4) Uani 1 1 d . . . . .
C8 C 0.38109(17) 0.20041(14) 0.65904(11) 0.0260(6) Uani 1 1 d . . . . .
C9 C 0.4543(2) 0.14051(19) 0.64511(17) 0.0451(10) Uani 0.855(4) 1 d . . P A 1
H9A H 0.4887 0.1639 0.6176 0.068 Uiso 0.855(4) 1 calc R U P A 1
H9B H 0.4183 0.0942 0.6262 0.068 Uiso 0.855(4) 1 calc R U P A 1
H9C H 0.5023 0.1255 0.6827 0.068 Uiso 0.855(4) 1 calc R U P A 1
C10 C 0.3025(2) 0.21947(17) 0.59753(13) 0.0343(9) Uani 0.855(4) 1 d . . P A 1
H10A H 0.2549 0.2574 0.6048 0.051 Uiso 0.855(4) 1 calc R U P A 1
H10B H 0.2681 0.1715 0.5808 0.051 Uiso 0.855(4) 1 calc R U P A 1
H10C H 0.3358 0.2413 0.5689 0.051 Uiso 0.855(4) 1 calc R U P A 1
C11 C 0.3250(2) 0.16519(18) 0.70277(14) 0.0391(9) Uani 0.855(4) 1 d . . P A 1
H11A H 0.2792 0.2040 0.7109 0.059 Uiso 0.855(4) 1 calc R U P A 1
H11B H 0.3723 0.1504 0.7407 0.059 Uiso 0.855(4) 1 calc R U P A 1
H11C H 0.2883 0.1190 0.6842 0.059 Uiso 0.855(4) 1 calc R U P A 1
C9A C 0.2730(16) 0.2031(13) 0.6514(10) 0.055(7) Uiso 0.145(4) 1 d . . P A 2
H9A1 H 0.2430 0.1547 0.6323 0.083 Uiso 0.145(4) 1 calc R U P A 2
H9A2 H 0.2449 0.2475 0.6258 0.083 Uiso 0.145(4) 1 calc R U P A 2
H9A3 H 0.2599 0.2088 0.6909 0.083 Uiso 0.145(4) 1 calc R U P A 2
C10A C 0.4225(17) 0.1202(13) 0.7037(10) 0.056(6) Uiso 0.145(4) 1 d . . P A 2
H10D H 0.4938 0.1152 0.7104 0.084 Uiso 0.145(4) 1 calc R U P A 2
H10E H 0.3901 0.0732 0.6835 0.084 Uiso 0.145(4) 1 calc R U P A 2
H10F H 0.4071 0.1264 0.7426 0.084 Uiso 0.145(4) 1 calc R U P A 2
C11A C 0.4166(17) 0.1857(14) 0.6000(10) 0.057(7) Uiso 0.145(4) 1 d . . P A 2
H11D H 0.4887 0.1851 0.6105 0.085 Uiso 0.145(4) 1 calc R U P A 2
H11E H 0.3919 0.2274 0.5708 0.085 Uiso 0.145(4) 1 calc R U P A 2
H11F H 0.3913 0.1354 0.5823 0.085 Uiso 0.145(4) 1 calc R U P A 2
C12 C 0.67166(17) 0.32866(14) 0.80978(10) 0.0242(5) Uani 1 1 d . . . . .
H12 H 0.6986 0.2780 0.8187 0.029 Uiso 1 1 calc R U . . .
N1 N 0.72038(14) 0.38885(11) 0.83759(8) 0.0234(5) Uani 1 1 d . . . . .
C13 C 0.81507(16) 0.37856(13) 0.88048(10) 0.0227(5) Uani 1 1 d . . . . .
C14 C 0.84026(18) 0.31354(14) 0.91990(11) 0.0285(6) Uani 1 1 d . . . . .
H14 H 0.7936 0.2733 0.9187 0.034 Uiso 1 1 calc R U . . .
C15 C 0.93462(18) 0.30860(15) 0.96080(11) 0.0333(6) Uani 1 1 d . . . . .
H15 H 0.9515 0.2646 0.9865 0.040 Uiso 1 1 calc R U . . .
C16 C 1.00388(19) 0.36872(15) 0.96364(12) 0.0390(7) Uani 1 1 d . . . . .
H16 H 1.0671 0.3652 0.9913 0.047 Uiso 1 1 calc R U . . .
C17 C 0.97936(18) 0.43409(15) 0.92535(12) 0.0347(7) Uani 1 1 d . . . . .
H17 H 1.0259 0.4746 0.9273 0.042 Uiso 1 1 calc R U . . .
C18 C 0.88542(17) 0.43903(14) 0.88419(11) 0.0261(6) Uani 1 1 d . . . . .
O2 O 0.86294(12) 0.50269(9) 0.84329(7) 0.0288(4) Uani 1 1 d . . . . .
C19 C 0.80412(17) 0.56295(13) 0.85782(11) 0.0245(6) Uani 1 1 d . . . . .
C20 C 0.78335(18) 0.56869(14) 0.91427(11) 0.0297(6) Uani 1 1 d . . . . .
H20 H 0.8083 0.5308 0.9446 0.036 Uiso 1 1 calc R U . . .
C21 C 0.7254(2) 0.63091(15) 0.92574(12) 0.0359(7) Uani 1 1 d . . . . .
H21 H 0.7112 0.6346 0.9638 0.043 Uiso 1 1 calc R U . . .
C22 C 0.6886(2) 0.68743(15) 0.88126(12) 0.0372(7) Uani 1 1 d . . . . .
H22 H 0.6508 0.7298 0.8893 0.045 Uiso 1 1 calc R U . . .
C23 C 0.70853(19) 0.68057(15) 0.82426(11) 0.0329(6) Uani 1 1 d . . . . .
H23 H 0.6829 0.7185 0.7941 0.039 Uiso 1 1 calc R U . . .
C24 C 0.76569(17) 0.61845(14) 0.81123(11) 0.0256(6) Uani 1 1 d . . . . .
N4 N 0.78732(14) 0.61295(11) 0.75300(9) 0.0261(5) Uani 1 1 d . . . . .
O3 O 0.54302(12) 0.59322(10) 0.60682(8) 0.0295(4) Uani 1 1 d . . . . .
C25 C 0.63215(17) 0.60187(13) 0.59380(10) 0.0225(5) Uani 1 1 d . . . . .
C26 C 0.71980(16) 0.60727(13) 0.64265(10) 0.0216(5) Uani 1 1 d . . . . .
C27 C 0.81187(17) 0.61661(13) 0.62922(11) 0.0236(5) Uani 1 1 d . . . . .
H27 H 0.8695 0.6204 0.6617 0.028 Uiso 1 1 calc R U . . .
C28 C 0.82156(17) 0.62052(13) 0.56930(11) 0.0254(6) Uani 1 1 d . . . . .
C29 C 0.73368(17) 0.61360(13) 0.52187(11) 0.0255(5) Uani 1 1 d . . . . .
H29 H 0.7381 0.6149 0.4814 0.031 Uiso 1 1 calc R U . . .
C30 C 0.63952(16) 0.60488(13) 0.53253(10) 0.0222(5) Uani 1 1 d . . . . .
C31 C 0.71167(17) 0.60561(13) 0.70611(10) 0.0234(5) Uani 1 1 d . . . . .
H31 H 0.6485 0.5989 0.7127 0.028 Uiso 1 1 calc R U . . .
C32 C 0.92399(18) 0.63512(16) 0.55729(12) 0.0357(6) Uani 1 1 d . . . . .
C33 C 1.0063(2) 0.5873(2) 0.60022(14) 0.0537(8) Uani 1 1 d . . . . .
H33A H 0.9913 0.5316 0.5944 0.081 Uiso 1 1 calc R U . . .
H33B H 1.0104 0.6016 0.6421 0.081 Uiso 1 1 calc R U . . .
H33C H 1.0692 0.5983 0.5914 0.081 Uiso 1 1 calc R U . . .
C34 C 0.9472(3) 0.7227(2) 0.5664(3) 0.150(3) Uani 1 1 d . . . . .
H34A H 0.8949 0.7529 0.5391 0.225 Uiso 1 1 calc R U . . .
H34B H 1.0102 0.7338 0.5576 0.225 Uiso 1 1 calc R U . . .
H34C H 0.9514 0.7370 0.6082 0.225 Uiso 1 1 calc R U . . .
C35 C 0.9232(3) 0.6105(3) 0.49229(15) 0.116(2) Uani 1 1 d . . . . .
H35A H 0.9084 0.5548 0.4869 0.174 Uiso 1 1 calc R U . . .
H35B H 0.9879 0.6209 0.4856 0.174 Uiso 1 1 calc R U . . .
H35C H 0.8729 0.6404 0.4632 0.174 Uiso 1 1 calc R U . . .
C36 C 0.55064(17) 0.59972(13) 0.48092(11) 0.0248(5) Uani 1 1 d . . . . .
H36 H 0.5572 0.5951 0.4410 0.030 Uiso 1 1 calc R U . . .
N3 N 0.46314(14) 0.60151(11) 0.49020(8) 0.0249(5) Uani 1 1 d . . . . .
C37 C 0.37297(17) 0.59983(13) 0.44207(10) 0.0234(5) Uani 1 1 d . . . . .
C38 C 0.36466(18) 0.61517(14) 0.38010(11) 0.0284(6) Uani 1 1 d . . . . .
H38 H 0.4216 0.6276 0.3674 0.034 Uiso 1 1 calc R U . . .
C39 C 0.27193(18) 0.61198(14) 0.33759(11) 0.0296(6) Uani 1 1 d . . . . .
H39 H 0.2673 0.6209 0.2962 0.036 Uiso 1 1 calc R U . . .
C40 C 0.18606(18) 0.59572(14) 0.35561(11) 0.0292(6) Uani 1 1 d . . . . .
H40 H 0.1239 0.5943 0.3266 0.035 Uiso 1 1 calc R U . . .
C41 C 0.19297(17) 0.58161(14) 0.41698(11) 0.0271(6) Uani 1 1 d . . . . .
H41 H 0.1354 0.5713 0.4296 0.033 Uiso 1 1 calc R U . . .
C42 C 0.28574(17) 0.58286(13) 0.45956(10) 0.0227(5) Uani 1 1 d . . . . .
O4 O 0.29490(12) 0.56044(9) 0.52031(7) 0.0265(4) Uani 1 1 d . . . . .
C43 C 0.27648(16) 0.61584(13) 0.56108(11) 0.0225(5) Uani 1 1 d . . . . .
C44 C 0.24618(17) 0.69309(14) 0.54511(11) 0.0279(6) Uani 1 1 d . . . . .
H44 H 0.2369 0.7105 0.5048 0.033 Uiso 1 1 calc R U . . .
C45 C 0.22976(19) 0.74440(15) 0.58937(12) 0.0338(6) Uani 1 1 d . . . . .
H45 H 0.2085 0.7962 0.5785 0.041 Uiso 1 1 calc R U . . .
C46 C 0.24453(18) 0.71983(15) 0.64940(11) 0.0322(6) Uani 1 1 d . . . . .
H46 H 0.2329 0.7546 0.6789 0.039 Uiso 1 1 calc R U . . .
C47 C 0.27695(17) 0.64246(14) 0.66560(11) 0.0274(6) Uani 1 1 d . . . . .
H47 H 0.2874 0.6258 0.7062 0.033 Uiso 1 1 calc R U . . .
C48 C 0.29394(16) 0.58984(13) 0.62180(10) 0.0219(5) Uani 1 1 d . . . . .
C51 C 0.03378(18) 0.31010(17) 0.76540(12) 0.0364(7) Uani 1 1 d . . . . .
C52 C 0.0572(2) 0.39064(18) 0.77253(13) 0.0450(7) Uani 1 1 d . . . . .
H52 H 0.0472 0.4178 0.8064 0.054 Uiso 1 1 calc R U . . .
C53 C 0.0951(2) 0.4310(2) 0.73017(15) 0.0533(9) Uani 1 1 d . . . . .
H53 H 0.1118 0.4845 0.7362 0.064 Uiso 1 1 calc R U . . .
C54 C 0.1084(2) 0.3922(2) 0.67916(15) 0.0542(9) Uani 1 1 d . . . . .
H54 H 0.1339 0.4193 0.6506 0.065 Uiso 1 1 calc R U . . .
C55 C 0.0834(2) 0.3132(2) 0.67071(14) 0.0526(8) Uani 1 1 d . . . . .
H55 H 0.0906 0.2869 0.6358 0.063 Uiso 1 1 calc R U . . .
C56 C 0.0476(2) 0.27253(18) 0.71393(13) 0.0426(7) Uani 1 1 d . . . . .
H56 H 0.0325 0.2187 0.7081 0.051 Uiso 1 1 calc R U . . .
C57 C -0.0044(2) 0.26605(18) 0.81289(13) 0.0482(8) Uani 1 1 d . . . . .
H57A H -0.0054 0.2100 0.8046 0.072 Uiso 1 1 calc R U . . .
H57B H -0.0711 0.2838 0.8112 0.072 Uiso 1 1 calc R U . . .
H57C H 0.0391 0.2763 0.8531 0.072 Uiso 1 1 calc R U . . .
C61 C 0.3720(3) 0.54608(18) 0.96166(15) 0.0510(8) Uani 1 1 d . . . . .
C62 C 0.4393(3) 0.5744(2) 0.93269(17) 0.0641(10) Uani 1 1 d . . . . .
H62 H 0.4857 0.6126 0.9521 0.077 Uiso 1 1 calc R U . . .
C63 C 0.4401(3) 0.5477(2) 0.87533(19) 0.0710(11) Uani 1 1 d . . . . .
H63 H 0.4873 0.5679 0.8566 0.085 Uiso 1 1 calc R U . . .
C64 C 0.3724(3) 0.4915(2) 0.84506(16) 0.0659(10) Uani 1 1 d . . . . .
H64 H 0.3743 0.4732 0.8064 0.079 Uiso 1 1 calc R U . . .
C65 C 0.3017(3) 0.46260(19) 0.87274(15) 0.0588(9) Uani 1 1 d . . . . .
H65 H 0.2546 0.4251 0.8530 0.071 Uiso 1 1 calc R U . . .
C66 C 0.3028(2) 0.49128(19) 0.93155(15) 0.0536(9) Uani 1 1 d . . . . .
H66 H 0.2552 0.4725 0.9506 0.064 Uiso 1 1 calc R U . . .
C67 C 0.3769(3) 0.5750(2) 1.02641(18) 0.0813(12) Uani 1 1 d . . . . .
H67A H 0.3736 0.5302 1.0523 0.122 Uiso 1 1 calc R U . . .
H67B H 0.3214 0.6100 1.0250 0.122 Uiso 1 1 calc R U . . .
H67C H 0.4388 0.6031 1.0428 0.122 Uiso 1 1 calc R U . . .
H3O H 0.493(2) 0.5951(18) 0.5666(15) 0.070(10) Uiso 1 1 d . . . . .
H1O H 0.637(2) 0.4642(16) 0.8041(13) 0.051(8) Uiso 1 1 d . . . . .

loop_
_atom_site_aniso_label
_atom_site_aniso_U_11
_atom_site_aniso_U_22
_atom_site_aniso_U_33
_atom_site_aniso_U_23
_atom_site_aniso_U_13
_atom_site_aniso_U_12
O1 0.0265(9) 0.0217(9) 0.0286(10) -0.0031(8) -0.0019(8) -0.0003(7)
C1 0.0232(12) 0.0230(13) 0.0230(13) -0.0010(10) 0.0090(10) -0.0018(10)
C2 0.0208(12) 0.0211(12) 0.0212(13) 0.0017(10) 0.0076(10) 0.0014(9)
C3 0.0200(12) 0.0265(13) 0.0208(13) -0.0012(10) 0.0052(9) -0.0016(10)
C4 0.0215(12) 0.0259(13) 0.0211(13) 0.0004(10) 0.0085(10) -0.0024(10)
C5 0.0279(13) 0.0203(13) 0.0252(13) 0.0022(10) 0.0079(10) 0.0021(10)
C6 0.0236(12) 0.0229(13) 0.0194(12) 0.0015(10) 0.0049(10) 0.0005(9)
C7 0.0228(12) 0.0260(13) 0.0227(13) -0.0016(10) 0.0065(10) -0.0016(10)
N2 0.0218(10) 0.0249(11) 0.0204(11) 0.0017(8) 0.0051(8) 0.0019(8)
C8 0.0258(13) 0.0223(13) 0.0276(14) -0.0016(11) 0.0035(10) -0.0014(10)
C9 0.0351(18) 0.038(2) 0.056(2) -0.0223(18) 0.0006(16) 0.0027(14)
C10 0.0366(18) 0.0268(17) 0.0330(19) -0.0051(14) -0.0022(14) -0.0043(13)
C11 0.046(2) 0.0331(19) 0.036(2) 0.0010(15) 0.0083(15) -0.0163(15)
C12 0.0255(12) 0.0227(13) 0.0246(13) 0.0042(11) 0.0070(10) 0.0021(10)
N1 0.0247(10) 0.0226(11) 0.0214(11) 0.0005(9) 0.0036(8) 0.0002(8)
C13 0.0243(12) 0.0211(13) 0.0206(13) -0.0035(10) 0.0026(10) 0.0020(10)
C14 0.0294(13) 0.0214(13) 0.0317(14) 0.0003(11) 0.0031(11) -0.0021(10)
C15 0.0374(15) 0.0242(14) 0.0312(15) 0.0023(12) -0.0033(12) 0.0036(11)
C16 0.0329(14) 0.0309(15) 0.0413(17) 0.0027(13) -0.0108(12) -0.0011(11)
C17 0.0277(14) 0.0271(15) 0.0435(17) 0.0001(13) -0.0008(12) -0.0068(11)
C18 0.0305(13) 0.0213(13) 0.0239(13) 0.0014(11) 0.0029(10) 0.0039(10)
O2 0.0312(9) 0.0239(9) 0.0308(10) 0.0034(8) 0.0077(7) 0.0011(7)
C19 0.0248(12) 0.0171(12) 0.0271(14) -0.0034(11) -0.0009(10) -0.0037(10)
C20 0.0404(15) 0.0244(14) 0.0199(14) 0.0012(11) 0.0007(11) 0.0001(11)
C21 0.0499(17) 0.0298(15) 0.0257(15) -0.0036(12) 0.0060(12) 0.0005(12)
C22 0.0480(17) 0.0279(15) 0.0324(16) -0.0059(12) 0.0051(12) 0.0083(12)
C23 0.0435(16) 0.0257(14) 0.0247(15) 0.0018(11) 0.0007(12) 0.0045(11)
C24 0.0265(13) 0.0234(13) 0.0229(13) -0.0022(11) -0.0006(10) -0.0057(10)
N4 0.0290(11) 0.0229(11) 0.0236(11) 0.0006(9) 0.0023(9) -0.0029(8)
O3 0.0232(9) 0.0416(11) 0.0234(10) 0.0001(8) 0.0057(7) -0.0041(7)
C25 0.0243(13) 0.0186(13) 0.0250(14) -0.0003(10) 0.0071(10) -0.0005(9)
C26 0.0252(12) 0.0156(12) 0.0227(13) -0.0012(10) 0.0042(10) 0.0002(9)
C27 0.0233(12) 0.0189(12) 0.0270(14) -0.0016(10) 0.0034(10) 0.0003(9)
C28 0.0274(13) 0.0188(12) 0.0295(14) 0.0018(11) 0.0069(11) 0.0025(10)
C29 0.0337(14) 0.0187(13) 0.0266(14) 0.0005(10) 0.0125(11) 0.0048(10)
C30 0.0258(13) 0.0173(12) 0.0235(13) -0.0006(10) 0.0067(10) 0.0015(9)
C31 0.0251(12) 0.0197(13) 0.0248(14) -0.0007(10) 0.0059(10) -0.0021(9)
C32 0.0277(14) 0.0399(16) 0.0429(17) 0.0091(13) 0.0153(12) 0.0061(12)
C33 0.0248(15) 0.074(2) 0.061(2) 0.0171(17) 0.0083(14) 0.0027(14)
C34 0.074(3) 0.042(2) 0.377(9) 0.018(4) 0.136(4) -0.004(2)
C35 0.036(2) 0.276(7) 0.043(2) 0.025(3) 0.0227(16) 0.027(3)
C36 0.0320(14) 0.0198(13) 0.0220(13) -0.0015(10) 0.0059(10) 0.0000(10)
N3 0.0267(11) 0.0239(11) 0.0220(11) -0.0018(9) 0.0028(8) -0.0025(8)
C37 0.0290(13) 0.0194(13) 0.0197(13) -0.0019(10) 0.0029(10) 0.0003(10)
C38 0.0287(13) 0.0316(14) 0.0258(14) 0.0006(11) 0.0086(11) 0.0002(11)
C39 0.0347(14) 0.0314(15) 0.0206(13) 0.0006(11) 0.0037(11) 0.0007(11)
C40 0.0275(13) 0.0278(14) 0.0291(15) 0.0002(11) 0.0018(11) 0.0004(10)
C41 0.0254(13) 0.0259(14) 0.0302(15) 0.0010(11) 0.0075(11) -0.0029(10)
C42 0.0316(13) 0.0176(12) 0.0192(13) 0.0007(10) 0.0072(10) 0.0025(10)
O4 0.0368(10) 0.0236(9) 0.0216(9) 0.0023(7) 0.0118(7) 0.0059(7)
C43 0.0196(12) 0.0230(13) 0.0247(13) -0.0028(11) 0.0055(10) 0.0004(9)
C44 0.0315(13) 0.0267(14) 0.0245(14) 0.0019(11) 0.0057(11) 0.0010(11)
C45 0.0405(15) 0.0240(14) 0.0347(16) -0.0002(12) 0.0063(12) 0.0067(11)
C46 0.0368(15) 0.0319(15) 0.0274(15) -0.0086(12) 0.0079(11) 0.0067(11)
C47 0.0275(13) 0.0303(14) 0.0240(14) -0.0015(11) 0.0061(10) 0.0019(11)
C48 0.0160(11) 0.0235(13) 0.0253(13) -0.0002(11) 0.0043(9) 0.0001(9)
C51 0.0259(14) 0.0469(17) 0.0337(16) 0.0033(13) 0.0036(11) 0.0037(12)
C52 0.0454(17) 0.051(2) 0.0350(17) -0.0015(14) 0.0047(13) -0.0047(14)
C53 0.0508(19) 0.052(2) 0.049(2) 0.0088(16) -0.0017(16) -0.0115(15)
C54 0.0418(18) 0.074(3) 0.044(2) 0.0215(18) 0.0069(14) -0.0011(16)
C55 0.0453(18) 0.072(2) 0.0428(19) 0.0046(17) 0.0152(14) 0.0133(16)
C56 0.0368(16) 0.0450(18) 0.0449(18) 0.0011(14) 0.0087(13) 0.0070(13)
C57 0.0467(17) 0.054(2) 0.0452(18) 0.0009(15) 0.0150(14) -0.0080(15)
C61 0.062(2) 0.0400(18) 0.051(2) 0.0026(16) 0.0158(17) 0.0208(16)
C62 0.062(2) 0.065(2) 0.070(3) 0.0093(19) 0.0255(19) 0.0185(18)
C63 0.061(2) 0.082(3) 0.084(3) 0.012(2) 0.043(2) 0.015(2)
C64 0.080(3) 0.078(3) 0.046(2) 0.0105(19) 0.0264(19) 0.030(2)
C65 0.070(2) 0.047(2) 0.049(2) 0.0141(17) -0.0024(18) 0.0175(17)
C66 0.062(2) 0.054(2) 0.049(2) 0.0253(17) 0.0217(16) 0.0184(17)
C67 0.087(3) 0.067(3) 0.087(3) -0.007(2) 0.020(2) 0.016(2)

loop_
_atom_type_symbol
_atom_type_description
_atom_type_scat_dispersion_real
_atom_type_scat_dispersion_imag
_atom_type_scat_source
C C 0.0033 0.0016 'International Tables Vol C Tables 4.2.6.8 and 6.1.1.4'
H H 0.0000 0.0000 'International Tables Vol C Tables 4.2.6.8 and 6.1.1.4'
N N 0.0061 0.0033 'International Tables Vol C Tables 4.2.6.8 and 6.1.1.4'
O O 0.0106 0.0060 'International Tables Vol C Tables 4.2.6.8 and 6.1.1.4'

loop_
_geom_angle_atom_site_label_1
_geom_angle_atom_site_label_2
_geom_angle_atom_site_label_3
_geom_angle
C1 O1 H1O 105.9(17)
O1 C1 C2 118.8(2)
O1 C1 C6 121.87(19)
C2 C1 C6 119.3(2)
C3 C2 C1 119.0(2)
C3 C2 C7 121.41(19)
C1 C2 C7 119.5(2)
C2 C3 C4 123.2(2)
C2 C3 H3 118.4
C4 C3 H3 118.4
C5 C4 C3 116.1(2)
C5 C4 C8 121.5(2)
C3 C4 C8 122.44(19)
C4 C5 C6 123.1(2)
C4 C5 H5 118.4
C6 C5 H5 118.4
C5 C6 C1 119.29(19)
C5 C6 C12 119.5(2)
C1 C6 C12 121.1(2)
N2 C7 C2 122.6(2)
N2 C7 H7 118.7
C2 C7 H7 118.7
C7 N2 C48 117.05(19)
C9 C8 C11 110.9(2)
C9A C8 C4 113.0(9)
C9 C8 C4 111.4(2)
C11 C8 C4 107.8(2)
C9 C8 C10 107.4(2)
C11 C8 C10 107.6(2)
C4 C8 C10 111.66(19)
C9A C8 C11A 116.8(12)
C4 C8 C11A 106.4(9)
C9A C8 C10A 105.6(12)
C4 C8 C10A 110.3(8)
C11A C8 C10A 104.4(12)
C8 C9 H9A 109.5
C8 C9 H9B 109.5
H9A C9 H9B 109.5
C8 C9 H9C 109.5
H9A C9 H9C 109.5
H9B C9 H9C 109.5
C8 C10 H10A 109.5
C8 C10 H10B 109.5
H10A C10 H10B 109.5
C8 C10 H10C 109.5
H10A C10 H10C 109.5
H10B C10 H10C 109.5
C8 C11 H11A 109.5
C8 C11 H11B 109.5
H11A C11 H11B 109.5
C8 C11 H11C 109.5
H11A C11 H11C 109.5
H11B C11 H11C 109.5
C8 C9A H9A1 109.5
C8 C9A H9A2 109.5
H9A1 C9A H9A2 109.5
C8 C9A H9A3 109.5
H9A1 C9A H9A3 109.5
H9A2 C9A H9A3 109.5
C8 C10A H10D 109.5
C8 C10A H10E 109.5
H10D C10A H10E 109.5
C8 C10A H10F 109.5
H10D C10A H10F 109.5
H10E C10A H10F 109.5
C8 C11A H11D 109.5
C8 C11A H11E 109.5
H11D C11A H11E 109.5
C8 C11A H11F 109.5
H11D C11A H11F 109.5
H11E C11A H11F 109.5
N1 C12 C6 121.4(2)
N1 C12 H12 119.3
C6 C12 H12 119.3
C12 N1 C13 120.45(19)
C14 C13 C18 118.8(2)
C14 C13 N1 124.1(2)
C18 C13 N1 117.1(2)
C15 C14 C13 120.2(2)
C15 C14 H14 119.9
C13 C14 H14 119.9
C16 C15 C14 120.3(2)
C16 C15 H15 119.8
C14 C15 H15 119.8
C15 C16 C17 120.1(2)
C15 C16 H16 120.0
C17 C16 H16 120.0
C16 C17 C18 119.8(2)
C16 C17 H17 120.1
C18 C17 H17 120.1
C17 C18 O2 119.6(2)
C17 C18 C13 120.8(2)
O2 C18 C13 119.46(19)
C19 O2 C18 116.45(19)
C20 C19 O2 123.1(2)
C20 C19 C24 121.0(2)
O2 C19 C24 116.0(2)
C19 C20 C21 119.9(2)
C19 C20 H20 120.1
C21 C20 H20 120.1
C22 C21 C20 120.4(3)
C22 C21 H21 119.8
C20 C21 H21 119.8
C21 C22 C23 119.4(2)
C21 C22 H22 120.3
C23 C22 H22 120.3
C24 C23 C22 121.5(2)
C24 C23 H23 119.2
C22 C23 H23 119.2
C23 C24 C19 117.8(2)
C23 C24 N4 121.0(2)
C19 C24 N4 121.1(2)
C31 N4 C24 116.2(2)
C25 O3 H3O 105.0(19)
O3 C25 C26 118.9(2)
O3 C25 C30 121.63(19)
C26 C25 C30 119.5(2)
C27 C26 C25 118.9(2)
C27 C26 C31 121.8(2)
C25 C26 C31 119.3(2)
C26 C27 C28 123.0(2)
C26 C27 H27 118.5
C28 C27 H27 118.5
C29 C28 C27 116.8(2)
C29 C28 C32 122.5(2)
C27 C28 C32 120.7(2)
C30 C29 C28 122.7(2)
C30 C29 H29 118.6
C28 C29 H29 118.6
C29 C30 C25 119.1(2)
C29 C30 C36 119.9(2)
C25 C30 C36 121.0(2)
N4 C31 C26 123.1(2)
N4 C31 H31 118.4
C26 C31 H31 118.4
C34 C32 C33 109.6(3)
C34 C32 C35 110.0(4)
C33 C32 C35 106.4(3)
C34 C32 C28 107.8(2)
C33 C32 C28 112.0(2)
C35 C32 C28 110.9(2)
C32 C33 H33A 109.5
C32 C33 H33B 109.5
H33A C33 H33B 109.5
C32 C33 H33C 109.5
H33A C33 H33C 109.5
H33B C33 H33C 109.5
C32 C34 H34A 109.5
C32 C34 H34B 109.5
H34A C34 H34B 109.5
C32 C34 H34C 109.5
H34A C34 H34C 109.5
H34B C34 H34C 109.5
C32 C35 H35A 109.5
C32 C35 H35B 109.5
H35A C35 H35B 109.5
C32 C35 H35C 109.5
H35A C35 H35C 109.5
H35B C35 H35C 109.5
N3 C36 C30 120.1(2)
N3 C36 H36 119.9
C30 C36 H36 119.9
C36 N3 C37 123.4(2)
C42 C37 C38 118.3(2)
C42 C37 N3 116.0(2)
C38 C37 N3 125.7(2)
C39 C38 C37 120.1(2)
C39 C38 H38 120.0
C37 C38 H38 120.0
C40 C39 C38 121.0(2)
C40 C39 H39 119.5
C38 C39 H39 119.5
C39 C40 C41 119.5(2)
C39 C40 H40 120.2
C41 C40 H40 120.2
C40 C41 C42 119.8(2)
C40 C41 H41 120.1
C42 C41 H41 120.1
C41 C42 O4 120.2(2)
C41 C42 C37 121.3(2)
O4 C42 C37 118.30(19)
C43 O4 C42 119.16(17)
O4 C43 C44 123.9(2)
O4 C43 C48 115.30(19)
C44 C43 C48 120.7(2)
C45 C44 C43 119.7(2)
C45 C44 H44 120.2
C43 C44 H44 120.2
C46 C45 C44 120.8(2)
C46 C45 H45 119.6
C44 C45 H45 119.6
C45 C46 C47 119.4(2)
C45 C46 H46 120.3
C47 C46 H46 120.3
C48 C47 C46 120.8(2)
C48 C47 H47 119.6
C46 C47 H47 119.6
C47 C48 C43 118.6(2)
C47 C48 N2 122.5(2)
C43 C48 N2 118.9(2)
C56 C51 C52 117.6(3)
C56 C51 C57 121.7(3)
C52 C51 C57 120.7(3)
C53 C52 C51 121.1(3)
C53 C52 H52 119.4
C51 C52 H52 119.4
C54 C53 C52 120.2(3)
C54 C53 H53 119.9
C52 C53 H53 119.9
C55 C54 C53 119.4(3)
C55 C54 H54 120.3
C53 C54 H54 120.3
C54 C55 C56 120.3(3)
C54 C55 H55 119.9
C56 C55 H55 119.9
C51 C56 C55 121.4(3)
C51 C56 H56 119.3
C55 C56 H56 119.3
C51 C57 H57A 109.5
C51 C57 H57B 109.5
H57A C57 H57B 109.5
C51 C57 H57C 109.5
H57A C57 H57C 109.5
H57B C57 H57C 109.5
C62 C61 C66 118.4(3)
C62 C61 C67 119.2(3)
C66 C61 C67 122.5(3)
C61 C62 C63 121.1(4)
C61 C62 H62 119.4
C63 C62 H62 119.4
C62 C63 C64 121.1(4)
C62 C63 H63 119.4
C64 C63 H63 119.4
C63 C64 C65 119.2(3)
C63 C64 H64 120.4
C65 C64 H64 120.4
C64 C65 C66 118.3(3)
C64 C65 H65 120.9
C66 C65 H65 120.9
C61 C66 C65 121.9(3)
C61 C66 H66 119.1
C65 C66 H66 119.1
C61 C67 H67A 109.5
C61 C67 H67B 109.5
H67A C67 H67B 109.5
C61 C67 H67C 109.5
H67A C67 H67C 109.5
H67B C67 H67C 109.5

loop_
_geom_bond_atom_site_label_1
_geom_bond_atom_site_label_2
_geom_bond_distance
O1 C1 1.352(3)
O1 H1O 0.93(3)
C1 C2 1.400(3)
C1 C6 1.406(3)
C2 C3 1.396(3)
C2 C7 1.468(3)
C3 C4 1.396(3)
C3 H3 0.9300
C4 C5 1.390(3)
C4 C8 1.526(3)
C5 C6 1.393(3)
C5 H5 0.9300
C6 C12 1.457(3)
C7 N2 1.276(3)
C7 H7 0.9300
N2 C48 1.422(3)
C8 C9A 1.46(2)
C8 C9 1.518(4)
C8 C11 1.525(4)
C8 C10 1.549(3)
C8 C11A 1.55(2)
C8 C10A 1.69(2)
C9 H9A 0.9600
C9 H9B 0.9600
C9 H9C 0.9600
C10 H10A 0.9600
C10 H10B 0.9600
C10 H10C 0.9600
C11 H11A 0.9600
C11 H11B 0.9600
C11 H11C 0.9600
C9A H9A1 0.9600
C9A H9A2 0.9600
C9A H9A3 0.9600
C10A H10D 0.9600
C10A H10E 0.9600
C10A H10F 0.9600
C11A H11D 0.9600
C11A H11E 0.9600
C11A H11F 0.9600
C12 N1 1.282(3)
C12 H12 0.9300
N1 C13 1.415(3)
C13 C14 1.392(3)
C13 C18 1.393(3)
C14 C15 1.384(3)
C14 H14 0.9300
C15 C16 1.381(3)
C15 H15 0.9300
C16 C17 1.382(3)
C16 H16 0.9300
C17 C18 1.382(3)
C17 H17 0.9300
C18 O2 1.392(3)
O2 C19 1.391(3)
C19 C20 1.379(3)
C19 C24 1.399(3)
C20 C21 1.382(3)
C20 H20 0.9300
C21 C22 1.376(4)
C21 H21 0.9300
C22 C23 1.387(4)
C22 H22 0.9300
C23 C24 1.387(3)
C23 H23 0.9300
C24 N4 1.423(3)
N4 C31 1.279(3)
O3 C25 1.347(3)
O3 H3O 0.98(3)
C25 C26 1.406(3)
C25 C30 1.411(3)
C26 C27 1.392(3)
C26 C31 1.463(3)
C27 C28 1.393(3)
C27 H27 0.9300
C28 C29 1.392(3)
C28 C32 1.529(3)
C29 C30 1.392(3)
C29 H29 0.9300
C30 C36 1.451(3)
C31 H31 0.9300
C32 C34 1.508(4)
C32 C33 1.513(4)
C32 C35 1.518(4)
C33 H33A 0.9600
C33 H33B 0.9600
C33 H33C 0.9600
C34 H34A 0.9600
C34 H34B 0.9600
C34 H34C 0.9600
C35 H35A 0.9600
C35 H35B 0.9600
C35 H35C 0.9600
C36 N3 1.281(3)
C36 H36 0.9300
N3 C37 1.417(3)
C37 C42 1.393(3)
C37 C38 1.394(3)
C38 C39 1.381(3)
C38 H38 0.9300
C39 C40 1.379(3)
C39 H39 0.9300
C40 C41 1.380(3)
C40 H40 0.9300
C41 C42 1.381(3)
C41 H41 0.9300
C42 O4 1.392(3)
O4 C43 1.378(3)
C43 C44 1.382(3)
C43 C48 1.394(3)
C44 C45 1.382(3)
C44 H44 0.9300
C45 C46 1.376(3)
C45 H45 0.9300
C46 C47 1.392(3)
C46 H46 0.9300
C47 C48 1.390(3)
C47 H47 0.9300
C51 C56 1.377(4)
C51 C52 1.391(4)
C51 C57 1.506(4)
C52 C53 1.382(4)
C52 H52 0.9300
C53 C54 1.374(4)
C53 H53 0.9300
C54 C55 1.372(4)
C54 H54 0.9300
C55 C56 1.384(4)
C55 H55 0.9300
C56 H56 0.9300
C57 H57A 0.9600
C57 H57B 0.9600
C57 H57C 0.9600
C61 C62 1.356(5)
C61 C66 1.370(4)
C61 C67 1.521(5)
C62 C63 1.371(5)
C62 H62 0.9300
C63 C64 1.375(5)
C63 H63 0.9300
C64 C65 1.379(5)
C64 H64 0.9300
C65 C66 1.406(4)
C65 H65 0.9300
C66 H66 0.9300
C67 H67A 0.9600
C67 H67B 0.9600
C67 H67C 0.9600

loop_
_geom_hbond_atom_site_label_D
_geom_hbond_atom_site_label_H
_geom_hbond_atom_site_label_A
_geom_hbond_distance_DH
_geom_hbond_distance_HA
_geom_hbond_distance_DA
_geom_hbond_angle_DHA
O3 H3O N3 0.98(3) 1.66(3) 2.567(2) 151(3)
O1 H1O N1 0.93(3) 1.74(3) 2.594(2) 150(3)

loop_
_geom_torsion_atom_site_label_1
_geom_torsion_atom_site_label_2
_geom_torsion_atom_site_label_3
_geom_torsion_atom_site_label_4
_geom_torsion
O1 C1 C2 C3 180.0(2)
C6 C1 C2 C3 1.2(3)
O1 C1 C2 C7 3.0(3)
C6 C1 C2 C7 -175.8(2)
C1 C2 C3 C4 -1.9(3)
C7 C2 C3 C4 175.1(2)
C2 C3 C4 C5 0.9(3)
C2 C3 C4 C8 178.9(2)
C3 C4 C5 C6 0.8(3)
C8 C4 C5 C6 -177.3(2)
C4 C5 C6 C1 -1.4(4)
C4 C5 C6 C12 -177.9(2)
O1 C1 C6 C5 -178.4(2)
C2 C1 C6 C5 0.3(3)
O1 C1 C6 C12 -1.9(3)
C2 C1 C6 C12 176.8(2)
C3 C2 C7 N2 -4.6(4)
C1 C2 C7 N2 172.3(2)
C2 C7 N2 C48 179.7(2)
C5 C4 C8 C9A 137.7(10)
C3 C4 C8 C9A -40.2(10)
C5 C4 C8 C9 -41.6(3)
C3 C4 C8 C9 140.5(3)
C5 C4 C8 C11 80.3(3)
C3 C4 C8 C11 -97.6(3)
C5 C4 C8 C10 -161.7(2)
C3 C4 C8 C10 20.3(3)
C5 C4 C8 C11A -92.9(9)
C3 C4 C8 C11A 89.2(9)
C5 C4 C8 C10A 19.8(9)
C3 C4 C8 C10A -158.2(9)
C5 C6 C12 N1 178.4(2)
C1 C6 C12 N1 2.0(4)
C6 C12 N1 C13 -178.7(2)
C12 N1 C13 C14 -35.4(3)
C12 N1 C13 C18 146.7(2)
C18 C13 C14 C15 -1.6(4)
N1 C13 C14 C15 -179.5(2)
C13 C14 C15 C16 1.2(4)
C14 C15 C16 C17 -0.3(4)
C15 C16 C17 C18 -0.1(4)
C16 C17 C18 O2 -176.4(2)
C16 C17 C18 C13 -0.4(4)
C14 C13 C18 C17 1.3(4)
N1 C13 C18 C17 179.3(2)
C14 C13 C18 O2 177.2(2)
N1 C13 C18 O2 -4.8(3)
C17 C18 O2 C19 -102.5(3)
C13 C18 O2 C19 81.5(3)
C18 O2 C19 C20 11.6(3)
C18 O2 C19 C24 -168.00(19)
O2 C19 C20 C21 179.1(2)
C24 C19 C20 C21 -1.3(4)
C19 C20 C21 C22 -0.3(4)
C20 C21 C22 C23 1.3(4)
C21 C22 C23 C24 -0.7(4)
C22 C23 C24 C19 -0.8(4)
C22 C23 C24 N4 -178.7(2)
C20 C19 C24 C23 1.8(3)
O2 C19 C24 C23 -178.6(2)
C20 C19 C24 N4 179.7(2)
O2 C19 C24 N4 -0.7(3)
C23 C24 N4 C31 -61.6(3)
C19 C24 N4 C31 120.6(2)
O3 C25 C26 C27 -179.7(2)
C30 C25 C26 C27 0.9(3)
O3 C25 C26 C31 -1.7(3)
C30 C25 C26 C31 178.88(19)
C25 C26 C27 C28 -0.3(3)
C31 C26 C27 C28 -178.2(2)
C26 C27 C28 C29 -0.8(3)
C26 C27 C28 C32 176.8(2)
C27 C28 C29 C30 1.4(3)
C32 C28 C29 C30 -176.2(2)
C28 C29 C30 C25 -0.8(3)
C28 C29 C30 C36 178.7(2)
O3 C25 C30 C29 -179.8(2)
C26 C25 C30 C29 -0.4(3)
O3 C25 C30 C36 0.8(3)
C26 C25 C30 C36 -179.8(2)
C24 N4 C31 C26 173.6(2)
C27 C26 C31 N4 0.4(3)
C25 C26 C31 N4 -177.5(2)
C29 C28 C32 C34 99.4(4)
C27 C28 C32 C34 -78.0(4)
C29 C28 C32 C33 -139.9(3)
C27 C28 C32 C33 42.6(3)
C29 C28 C32 C35 -21.1(4)
C27 C28 C32 C35 161.4(3)
C29 C30 C36 N3 -171.4(2)
C25 C30 C36 N3 8.0(3)
C30 C36 N3 C37 177.5(2)
C36 N3 C37 C42 165.0(2)
C36 N3 C37 C38 -16.4(3)
C42 C37 C38 C39 -1.1(3)
N3 C37 C38 C39 -179.7(2)
C37 C38 C39 C40 1.7(4)
C38 C39 C40 C41 -0.7(4)
C39 C40 C41 C42 -0.9(3)
C40 C41 C42 O4 -173.1(2)
C40 C41 C42 C37 1.4(3)
C38 C37 C42 C41 -0.4(3)
N3 C37 C42 C41 178.3(2)
C38 C37 C42 O4 174.2(2)
N3 C37 C42 O4 -7.1(3)
C41 C42 O4 C43 -84.4(3)
C37 C42 O4 C43 100.9(2)
C42 O4 C43 C44 1.9(3)
C42 O4 C43 C48 -175.86(18)
O4 C43 C44 C45 -179.9(2)
C48 C43 C44 C45 -2.2(3)
C43 C44 C45 C46 0.9(4)
C44 C45 C46 C47 0.4(4)
C45 C46 C47 C48 -0.4(4)
C46 C47 C48 C43 -0.9(3)
C46 C47 C48 N2 -179.3(2)
O4 C43 C48 C47 -179.96(19)
C44 C43 C48 C47 2.2(3)
O4 C43 C48 N2 -1.5(3)
C44 C43 C48 N2 -179.4(2)
C7 N2 C48 C47 -50.8(3)
C7 N2 C48 C43 130.8(2)
C56 C51 C52 C53 -1.4(4)
C57 C51 C52 C53 178.0(3)
C51 C52 C53 C54 1.4(4)
C52 C53 C54 C55 0.1(4)
C53 C54 C55 C56 -1.5(4)
C52 C51 C56 C55 0.0(4)
C57 C51 C56 C55 -179.5(2)
C54 C55 C56 C51 1.5(4)
C66 C61 C62 C63 -1.6(5)
C67 C61 C62 C63 177.4(3)
C61 C62 C63 C64 0.3(5)
C62 C63 C64 C65 0.9(5)
C63 C64 C65 C66 -0.9(5)
C62 C61 C66 C65 1.7(4)
C67 C61 C66 C65 -177.3(3)
C64 C65 C66 C61 -0.4(4)
